data_7242756
loop_
_publ_author_name
'Liu, Qing'
'Liu, Lu'
'Yu, Cao-Ming'
'Li, Pei-Xin'
'Guo, Guo-Cong'

_publ_section_title
;
 Two viologen-based photoluminescent compounds:
 excitation-wavelength-dependent and photoirradiation-time-dependent
 photoluminescent switches
;
_journal_issue 21
_journal_name_full CrystEngComm
_journal_page_first 3856
_journal_page_last 3860
_journal_paper_doi 10.1039/D1CE00072A
_journal_volume 23
_journal_year 2021
_chemical_formula_moiety 'C18 H11 Cl N2 O4 Zn, O'
_chemical_formula_sum 'C18 H0.25 Cl N2 O5 Zn'
_chemical_formula_weight 425.27
_space_group_crystal_system monoclinic
_space_group_IT_number 14
_space_group_name_Hall '-P 2ybc'
_space_group_name_H-M_alt 'P 1 21/c 1'
_atom_sites_solution_hydrogens geom
_atom_sites_solution_primary iterative
_audit_creation_date 2020-11-23
_audit_creation_method
;
Olex2 1.2
(compiled 2018.05.29 svn.r3508 for OlexSys, GUI svn.r5506)
;
_audit_update_record
;
2020-11-23 deposited with the CCDC.	2021-04-26 downloaded from the CCDC.
;
_cell_angle_alpha 90
_cell_angle_beta 110.423(2)
_cell_angle_gamma 90
_cell_formula_units_Z 4
_cell_length_a 15.5044(13)
_cell_length_b 7.5706(5)
_cell_length_c 17.2282(15)
_cell_measurement_reflns_used 2232
_cell_measurement_temperature 301(2)
_cell_measurement_theta_max 25.09
_cell_measurement_theta_min 2.42
_cell_volume 1895.1(3)
_computing_cell_refinement 'Bruker SAINT'
_computing_data_collection 'Bruker APEX2'
_computing_data_reduction 'Bruker SAINT'
_computing_molecular_graphics 'Bruker SHELXTL'
_computing_publication_material 'Bruker SHELXTL'
_computing_structure_refinement 'SHELXL-2014 (Sheldrick 2014)'
_computing_structure_solution 'SHELXS-97 (Sheldrick 2008)'
_diffrn_ambient_temperature 301.18
_diffrn_measured_fraction_theta_full 0.961
_diffrn_measured_fraction_theta_max 0.961
_diffrn_measurement_device_type 'Bruker APEX-II CCD'
_diffrn_measurement_method '\f and \w scans'
_diffrn_radiation_type MoK\a
_diffrn_radiation_wavelength 0.71073
_diffrn_reflns_av_R_equivalents 0.0498
_diffrn_reflns_av_unetI/netI 0.0460
_diffrn_reflns_Laue_measured_fraction_full 0.961
_diffrn_reflns_Laue_measured_fraction_max 0.961
_diffrn_reflns_limit_h_max 18
_diffrn_reflns_limit_h_min -18
_diffrn_reflns_limit_k_max 8
_diffrn_reflns_limit_k_min -8
_diffrn_reflns_limit_l_max 18
_diffrn_reflns_limit_l_min -20
_diffrn_reflns_number 10070
_diffrn_reflns_point_group_measured_fraction_full 0.961
_diffrn_reflns_point_group_measured_fraction_max 0.961
_diffrn_reflns_theta_full 24.713
_diffrn_reflns_theta_max 24.713
_diffrn_reflns_theta_min 2.804
_exptl_absorpt_coefficient_mu 1.466
_exptl_absorpt_correction_type none
_exptl_crystal_colour 'Light Yellow'
_exptl_crystal_colour_modifier 'Light Yellow'
_exptl_crystal_density_diffrn 1.491
_exptl_crystal_description Plate
_exptl_crystal_F_000 837
_exptl_crystal_size_max 0.2
_exptl_crystal_size_mid 0.1
_exptl_crystal_size_min 0.05
_refine_diff_density_max 2.419
_refine_diff_density_min -1.492
_refine_diff_density_rms 0.274
_refine_ls_extinction_method none
_refine_ls_goodness_of_fit_ref 1.444
_refine_ls_hydrogen_treatment constr
_refine_ls_matrix_type full
_refine_ls_number_parameters 244
_refine_ls_number_reflns 3104
_refine_ls_number_restraints 0
_refine_ls_restrained_S_all 1.444
_refine_ls_R_factor_all 0.1124
_refine_ls_R_factor_gt 0.0997
_refine_ls_shift/su_max 0.000
_refine_ls_shift/su_mean 0.000
_refine_ls_structure_factor_coef Fsqd
_refine_ls_weighting_details 'w=1/[\s^2^(Fo^2^)+(0.2000P)^2^] where P=(Fo^2^+2Fc^2^)/3'
_refine_ls_weighting_scheme calc
_refine_ls_wR_factor_gt 0.3133
_refine_ls_wR_factor_ref 0.3304
_reflns_Friedel_coverage 0.000
_reflns_number_gt 2628
_reflns_number_total 3104
_reflns_threshold_expression 'I > 2\s(I)'
_cod_data_source_file d1ce00072a2.cif
_cod_data_source_block lq20027
_cod_depositor_comments 'Adding full bibliography for 7242756--7242757.cif.'
_cod_database_code 7242756
_shelx_shelxl_version_number 2014/7
_shelx_space_group_comment
;
The symmetry employed for this shelxl refinement is uniquely defined
by the following loop, which should always be used as a source of
symmetry information in preference to the above space-group names.
They are only intended as comments.
;
_olex2_refinement_description
;
1. Fixed Uiso
 At 1.2 times of:
  All C(H) groups
2.a Aromatic/amide H refined with riding coordinates:
 C12(H12), C18(H18), C10(H10), C9(H9), C7(H7), C6(H6), C1(H1), C5(H5), C2(H2),
 C8(H8), C15(H15)
;
_olex2_submission_special_instructions 'No special instructions were received'

loop_
_space_group_symop_operation_xyz
'x, y, z'
'-x, y+1/2, -z+1/2'
'-x, -y, -z'
'x, -y-1/2, z-1/2'

loop_
_atom_site_label
_atom_site_type_symbol
_atom_site_fract_x
_atom_site_fract_y
_atom_site_fract_z
_atom_site_U_iso_or_equiv
_atom_site_adp_type
_atom_site_occupancy
_atom_site_site_symmetry_order
_atom_site_calc_flag
_atom_site_refinement_flags_posn
_atom_site_refinement_flags_adp
_atom_site_refinement_flags_occupancy
_atom_site_disorder_assembly
_atom_site_disorder_group
Zn1 Zn 1.23277(5) 0.45235(10) 0.89650(5) 0.0284(5) Uani 1 1 d . . . . .
Cl1 Cl 1.2556(3) 0.1910(5) 0.9842(2) 0.0955(11) Uani 1 1 d . . . . .
O1 O 0.3462(5) 0.3943(10) 0.8341(5) 0.0693(19) Uani 1 1 d . . . . .
N1 N 1.0762(7) 0.4575(12) 0.8466(7) 0.073(3) Uani 1 1 d . . . . .
N2 N 0.5923(6) 0.5459(9) 0.7174(6) 0.053(2) Uani 1 1 d . . . . .
O2 O 0.2266(6) 0.5523(11) 0.7646(7) 0.093(3) Uani 1 1 d . . . . .
O3 O 0.2243(6) 0.8343(12) 0.4972(6) 0.098(3) Uani 1 1 d . . . . .
O4 O 0.3540(7) 0.8536(15) 0.4754(6) 0.113(4) Uani 1 1 d . . . . .
C12 C 0.4479(8) 0.5140(14) 0.7427(8) 0.064(3) Uani 1 1 d . . . . .
H12 H 0.4780 0.4526 0.7914 0.077 Uiso 1 1 calc R . . . .
C18 C 0.4501(6) 0.6618(12) 0.6162(7) 0.061(2) Uani 1 1 d . . . . .
H18 H 0.4824 0.6970 0.5824 0.073 Uiso 1 1 calc R . . . .
C10 C 1.0228(8) 0.5165(16) 0.7692(7) 0.067(3) Uani 1 1 d . . . . .
H10 H 1.0532 0.5549 0.7343 0.081 Uiso 1 1 calc R . . . .
C11 C 0.4955(7) 0.5729(13) 0.6912(7) 0.056(2) Uani 1 1 d . . . . .
C13 C 0.3544(7) 0.5510(11) 0.7181(7) 0.057(3) Uani 1 1 d . . . . .
C9 C 0.9289(8) 0.5231(16) 0.7395(8) 0.067(3) Uani 1 1 d . . . . .
H9 H 0.8967 0.5543 0.6848 0.081 Uiso 1 1 calc R . . . .
C7 C 0.6293(8) 0.4920(17) 0.6624(8) 0.070(3) Uani 1 1 d . . . . .
H7 H 0.5921 0.4757 0.6074 0.084 Uiso 1 1 calc R . . . .
C6 C 0.6464(8) 0.5899(15) 0.7947(7) 0.068(3) Uani 1 1 d . . . . .
H6 H 0.6193 0.6357 0.8308 0.081 Uiso 1 1 calc R . . . .
C3 C 0.8817(7) 0.4809(13) 0.7946(7) 0.058(2) Uani 1 1 d . . . . .
C16 C 0.3563(7) 0.6965(14) 0.5934(6) 0.062(2) Uani 1 1 d . . . . .
C1 C 1.0258(9) 0.4125(18) 0.8949(7) 0.073(3) Uani 1 1 d . . . . .
H1 H 1.0577 0.3715 0.9481 0.088 Uiso 1 1 calc R . . . .
C5 C 0.7423(8) 0.5693(14) 0.8228(8) 0.064(3) Uani 1 1 d . . . . .
H5 H 0.7789 0.5986 0.8767 0.077 Uiso 1 1 calc R . . . .
C2 C 0.9342(9) 0.4231(18) 0.8712(7) 0.081(4) Uani 1 1 d . . . . .
H2 H 0.9056 0.3899 0.9082 0.097 Uiso 1 1 calc R . . . .
C14 C 0.3063(8) 0.4905(15) 0.7761(8) 0.064(3) Uani 1 1 d . . . . .
C8 C 0.7256(7) 0.4593(12) 0.6875(8) 0.060(3) Uani 1 1 d . . . . .
H8 H 0.7510 0.4093 0.6510 0.072 Uiso 1 1 calc R . . . .
C15 C 0.3082(6) 0.6387(14) 0.6459(6) 0.062(2) Uani 1 1 d . . . . .
H15 H 0.2455 0.6605 0.6312 0.074 Uiso 1 1 calc R . . . .
C17 C 0.3062(8) 0.7972(15) 0.5155(7) 0.067(3) Uani 1 1 d . . . . .
C4 C 0.7802(7) 0.5031(15) 0.7664(7) 0.060(2) Uani 1 1 d . . . . .
O1AA O 0.4752(9) 0.2201(19) 0.5708(7) 0.156(5) Uani 1 1 d . . . . .

loop_
_atom_site_aniso_label
_atom_site_aniso_U_11
_atom_site_aniso_U_22
_atom_site_aniso_U_33
_atom_site_aniso_U_23
_atom_site_aniso_U_13
_atom_site_aniso_U_12
Zn1 0.0196(6) 0.0336(7) 0.0316(7) -0.0011(3) 0.0084(4) -0.0016(3)
Cl1 0.116(3) 0.076(2) 0.093(2) 0.0192(16) 0.034(2) 0.0100(17)
O1 0.072(5) 0.068(4) 0.076(5) 0.017(4) 0.036(4) 0.017(4)
N1 0.057(6) 0.093(8) 0.072(7) -0.004(5) 0.028(5) -0.003(4)
N2 0.049(5) 0.050(5) 0.061(5) 0.004(3) 0.021(4) 0.006(3)
O2 0.050(5) 0.111(8) 0.123(8) 0.028(5) 0.035(5) 0.017(4)
O3 0.068(5) 0.102(7) 0.101(6) 0.041(6) -0.001(4) -0.001(5)
O4 0.109(7) 0.136(9) 0.108(7) 0.052(7) 0.053(6) 0.040(7)
C12 0.063(7) 0.046(5) 0.089(8) -0.007(5) 0.032(6) -0.007(5)
C18 0.050(5) 0.061(6) 0.075(7) -0.002(5) 0.027(5) -0.002(4)
C10 0.051(6) 0.080(7) 0.068(7) 0.007(6) 0.019(5) -0.003(5)
C11 0.046(5) 0.056(6) 0.064(6) 0.006(4) 0.018(5) -0.003(4)
C13 0.048(6) 0.052(6) 0.074(7) 0.000(4) 0.024(5) -0.001(4)
C9 0.052(6) 0.078(7) 0.073(7) 0.013(6) 0.024(6) 0.003(5)
C7 0.056(7) 0.091(7) 0.068(7) -0.015(6) 0.028(6) -0.019(6)
C6 0.065(7) 0.069(6) 0.071(7) -0.011(5) 0.025(6) 0.009(5)
C3 0.055(6) 0.059(6) 0.064(6) -0.006(5) 0.025(5) 0.002(4)
C16 0.057(6) 0.065(6) 0.057(6) -0.001(5) 0.011(5) 0.002(5)
C1 0.062(7) 0.111(8) 0.055(6) 0.025(6) 0.031(5) -0.003(6)
C5 0.060(6) 0.068(7) 0.072(7) -0.005(5) 0.030(6) -0.006(5)
C2 0.066(7) 0.124(10) 0.058(7) 0.019(7) 0.028(6) -0.005(7)
C14 0.057(6) 0.065(6) 0.076(7) -0.004(6) 0.032(6) -0.003(5)
C8 0.047(6) 0.056(7) 0.081(8) -0.010(5) 0.028(5) 0.000(4)
C15 0.046(5) 0.075(7) 0.063(6) 0.005(5) 0.019(5) 0.001(5)
C17 0.067(7) 0.075(7) 0.060(6) 0.011(5) 0.022(5) 0.007(5)
C4 0.057(6) 0.060(5) 0.069(7) 0.008(5) 0.030(5) -0.002(5)
O1AA 0.138(10) 0.145(10) 0.147(11) -0.036(9) 0.001(8) -0.015(9)

loop_
_atom_type_symbol
_atom_type_description
_atom_type_scat_dispersion_real
_atom_type_scat_dispersion_imag
_atom_type_scat_source
C C 0.0033 0.0016 'International Tables Vol C Tables 4.2.6.8 and 6.1.1.4'
Cl Cl 0.1484 0.1585 'International Tables Vol C Tables 4.2.6.8 and 6.1.1.4'
N N 0.0061 0.0033 'International Tables Vol C Tables 4.2.6.8 and 6.1.1.4'
O O 0.0106 0.0060 'International Tables Vol C Tables 4.2.6.8 and 6.1.1.4'
Zn Zn 0.2839 1.4301 'International Tables Vol C Tables 4.2.6.8 and 6.1.1.4'
H H 0.0000 0.0000 'International Tables Vol C Tables 4.2.6.8 and 6.1.1.4'

loop_
_geom_angle_atom_site_label_1
_geom_angle_atom_site_label_2
_geom_angle_atom_site_label_3
_geom_angle
_geom_angle_site_symmetry_1
_geom_angle_site_symmetry_3
_geom_angle_publ_flag
O1 Zn1 Cl1 99.09(19) 1_655 . ?
O1 Zn1 O3 132.7(3) 1_655 4_676 ?
N1 Zn1 Cl1 98.8(3) . . ?
N1 Zn1 O1 133.3(3) . 1_655 ?
N1 Zn1 O2 87.2(3) . 1_655 ?
N1 Zn1 O3 86.6(3) . 4_676 ?
N1 Zn1 O4 136.5(4) . 4_676 ?
O2 Zn1 Cl1 143.4(2) 1_655 . ?
O2 Zn1 O1 54.5(3) 1_655 1_655 ?
O2 Zn1 O3 118.9(3) 1_655 4_676 ?
O2 Zn1 O4 96.3(4) 1_655 4_676 ?
O3 Zn1 Cl1 97.5(3) 4_676 . ?
O4 Zn1 Cl1 103.3(3) 4_676 . ?
O4 Zn1 O1 79.3(3) 4_676 1_655 ?
O4 Zn1 O3 53.8(3) 4_676 4_676 ?
C14 O1 Zn1 91.0(6) . 1_455 ?
C10 N1 Zn1 125.0(8) . . ?
C1 N1 Zn1 121.8(8) . . ?
C1 N1 C10 113.1(10) . . ?
C7 N2 C11 119.1(10) . . ?
C7 N2 C6 120.4(10) . . ?
C6 N2 C11 120.2(9) . . ?
C14 O2 Zn1 91.3(8) . 1_455 ?
C17 O3 Zn1 91.5(7) . 4_475 ?
C17 O4 Zn1 91.4(7) . 4_475 ?
C13 C12 C11 117.7(11) . . ?
C16 C18 C11 119.2(10) . . ?
C9 C10 N1 125.3(11) . . ?
C12 C11 N2 118.7(10) . . ?
C18 C11 N2 119.6(9) . . ?
C18 C11 C12 121.6(10) . . ?
C12 C13 C14 116.1(10) . . ?
C15 C13 C12 122.2(11) . . ?
C15 C13 C14 121.7(10) . . ?
C10 C9 C3 118.1(11) . . ?
N2 C7 C8 120.2(11) . . ?
N2 C6 C5 122.3(10) . . ?
C9 C3 C4 119.3(10) . . ?
C2 C3 C9 116.5(11) . . ?
C2 C3 C4 124.1(10) . . ?
C18 C16 C15 119.2(9) . . ?
C18 C16 C17 120.7(10) . . ?
C15 C16 C17 120.1(9) . . ?
C2 C1 N1 124.8(11) . . ?
C4 C5 C6 117.0(11) . . ?
C1 C2 C3 121.9(11) . . ?
O1 C14 O2 122.4(11) . . ?
O1 C14 C13 119.9(10) . . ?
O2 C14 C13 117.6(11) . . ?
C4 C8 C7 118.6(10) . . ?
C13 C15 C16 120.1(9) . . ?
O3 C17 O4 122.6(10) . . ?
O3 C17 C16 120.6(10) . . ?
O4 C17 C16 116.5(10) . . ?
C5 C4 C3 118.0(10) . . ?
C8 C4 C3 120.9(10) . . ?
C8 C4 C5 121.1(10) . . ?

loop_
_geom_bond_atom_site_label_1
_geom_bond_atom_site_label_2
_geom_bond_distance
_geom_bond_site_symmetry_2
_geom_bond_publ_flag
Zn1 Cl1 2.439(3) . ?
Zn1 O1 2.400(7) 1_655 ?
Zn1 N1 2.275(10) . ?
Zn1 O2 2.365(11) 1_655 ?
Zn1 O3 2.408(8) 4_676 ?
Zn1 O4 2.399(9) 4_676 ?
O1 Zn1 2.400(7) 1_455 ?
O1 C14 1.218(14) . ?
N1 C10 1.375(15) . ?
N1 C1 1.368(14) . ?
N2 C11 1.423(13) . ?
N2 C7 1.331(14) . ?
N2 C6 1.345(14) . ?
O2 Zn1 2.365(11) 1_455 ?
O2 C14 1.270(13) . ?
O3 Zn1 2.408(8) 4_475 ?
O3 C17 1.230(14) . ?
O4 Zn1 2.399(9) 4_475 ?
O4 C17 1.250(14) . ?
C12 C11 1.409(16) . ?
C12 C13 1.390(16) . ?
C18 C11 1.408(15) . ?
C18 C16 1.393(13) . ?
C10 C9 1.366(15) . ?
C13 C14 1.510(16) . ?
C13 C15 1.370(14) . ?
C9 C3 1.422(15) . ?
C7 C8 1.425(16) . ?
C6 C5 1.402(15) . ?
C3 C2 1.359(16) . ?
C3 C4 1.486(15) . ?
C16 C15 1.426(14) . ?
C16 C17 1.503(14) . ?
C1 C2 1.336(18) . ?
C5 C4 1.392(15) . ?
C8 C4 1.368(16) . ?
